data_7703941
loop_
_publ_author_name
'Hern\'andez-Vald\'es, Daniel'
'Avignon, Fr\'ed\'eric'
'M\"uller, Peter'
'Meola, Giuseppe'
'Probst, Benjamin'
'Fox, Thomas'
'Spingler, Bernhard'
'Alberto, Roger'

_publ_section_title
;
 [Re(\h<sup>6</sup>-arene)<sub>2</sub>]<sup>+</sup> as a highly stable
 ferrocene-like scaffold for ligands and complexes.
;
_journal_issue 16
_journal_name_full 'Dalton transactions (Cambridge, England : 2003)'
_journal_page_first 5250
_journal_page_last 5256
_journal_paper_doi 10.1039/d0dt00731e
_journal_volume 49
_journal_year 2020
_chemical_formula_moiety 'F6 P, C16 H14 N3'
_chemical_formula_sum 'C16 H14 F6 N3 P'
_chemical_formula_weight 393.27
_space_group_crystal_system monoclinic
_space_group_IT_number 14
_space_group_name_Hall '-P 2yn'
_space_group_name_H-M_alt 'P 1 21/n 1'
_atom_sites_solution_hydrogens mixed
_atom_sites_solution_primary dual
_audit_creation_date 2019-09-20
_audit_creation_method
;
Olex2 1.2
(compiled 2018.05.29 svn.r3508 for OlexSys, GUI svn.r5506)
;
_audit_update_record
;
2019-10-03 deposited with the CCDC.	2020-04-03 downloaded from the CCDC.
;
_cell_angle_alpha 90
_cell_angle_beta 101.9367(9)
_cell_angle_gamma 90
_cell_formula_units_Z 4
_cell_length_a 9.25190(8)
_cell_length_b 8.61633(7)
_cell_length_c 21.15676(20)
_cell_measurement_reflns_used 18661
_cell_measurement_temperature 183.00(10)
_cell_measurement_theta_max 78.9280
_cell_measurement_theta_min 4.2560
_cell_volume 1650.09(3)
_computing_cell_refinement 'CrysAlisPro 1.171.40.53 (Rigaku OD, 2019)'
_computing_data_collection 'CrysAlisPro 1.171.40.53 (Rigaku OD, 2019)'
_computing_data_reduction 'CrysAlisPro 1.171.40.53 (Rigaku OD, 2019)'
_computing_molecular_graphics 'Olex2 (Dolomanov et al., 2009)'
_computing_publication_material 'Olex2 (Dolomanov et al., 2009)'
_computing_structure_refinement 'ShelXL (Sheldrick, 2015)'
_computing_structure_solution 'ShelXT (Sheldrick, 2015)'
_diffrn_ambient_environment N~2~
_diffrn_ambient_temperature 183.00(10)
_diffrn_detector 'CCD plate'
_diffrn_detector_area_resol_mean 5.8140
_diffrn_detector_type 'Pilatus 200K'
_diffrn_measured_fraction_theta_full 0.987
_diffrn_measured_fraction_theta_max 0.968
_diffrn_measurement_details
;
List of Runs (angles in degrees, time in seconds):

  # Type    Start    End  Width  t~exp~   \w     \q     \k     \f   Frames
#--------------------------------------------------------------------------
  1  \w     35.00  66.00   0.50    0.40    --   49.87  57.00  60.00   62
  2  \w    127.00 155.00   0.50    1.60    --  110.00  45.00 120.00   56
  3  \w     35.00  61.00   0.50    1.60    --  110.00 -30.00 150.00   52
  4  \w     98.00 154.00   0.50    1.60    --  110.00  45.00 150.00  112
  5  \w    -10.00  28.00   0.50    0.40    --  -49.87  19.00 150.00   76
  6  \w    -70.00 -44.00   0.50    1.60    --  -88.50  60.00 137.73   52
  7  \w    -64.00 -24.00   0.50    0.40    --  -49.87  19.00 150.00   80
  8  \w     33.00  59.00   0.50    1.60    --  110.00 -45.00  18.07   52
  9  \w     50.00  76.00   0.50    1.60    --  110.00 -45.00  60.00   52
 10  \w     43.00  69.00   0.50    1.60    --  110.00 -30.00  60.00   52
 11  \w     35.00  61.00   0.50    1.60    --  110.00 -49.00  52.05   52
 12  \w     39.00  65.00   0.50    1.60    --  110.00 -30.00 120.00   52
 13  \w     44.00  99.00   0.50    1.60    --  110.00 -59.00  16.99  110
 14  \w     38.00  93.00   0.50    1.60    --  110.00 -60.00  -4.16  110
 15  \w     68.00  93.00   0.50    1.60    --  110.00 -60.00 -62.00   50
 16  \w     35.00  69.00   0.50    1.60    --  110.00 -30.00-120.00   68
 17  \w     41.00  67.00   0.50    1.60    --  110.00 -30.00-180.00   52
 18  \w     35.00  67.00   0.50    1.60    --  110.00 -30.00-150.00   64
 19  \w     40.00 100.00   0.50    1.60    --  110.00 -59.00 -89.59  120
 20  \w     62.00  88.00   0.50    1.60    --  110.00 -60.00 -31.08   52
 21  \w     66.00  94.00   0.50    1.60    --  110.00 -57.00  48.82   56
 22  \w     37.00  63.00   0.50    1.60    --  110.00 -57.00  48.82   52
 23  \w     33.00  67.00   0.50    1.60    --  110.00 -30.00 -30.00   68
 24  \w     42.00  68.00   0.50    1.60    --  110.00 -45.00-180.00   52
 25  \w     38.00  63.00   0.50    1.60    --  110.00 -60.00 -62.00   50
 26  \w    -22.00  27.00   0.50    0.40    --   49.87 -57.00  90.00   98
 27  \w   -130.00 -40.00   0.50    0.40    --  -49.87 -19.00 -30.00  180
 28  \w    -66.00 -33.00   0.50    0.40    --  -49.87 -57.00   0.00   66
 29  \w    -97.00 -56.00   0.50    0.40    --  -49.87 -57.00  60.00   82
 30  \w   -106.00 -35.00   0.50    0.40    --  -49.87 -38.00-120.00  142
 31  \w    -61.00 -34.00   0.50    0.40    --  -49.87 -57.00 -30.00   54
 32  \w     95.00 121.00   0.50    0.40    --   49.87  57.00  90.00   52
 33  \w     36.00  61.00   0.50    0.40    --   49.87  57.00 120.00   50
 34  \w     34.00  59.00   0.50    0.40    --   49.87  57.00  90.00   50
 35  \w     29.00  56.00   0.50    0.40    --   49.87 -57.00 -30.00   54
 36  \w     -3.00  25.00   0.50    0.40    --   49.87 -57.00 -30.00   56
 37  \w    -99.00 -73.00   0.50    1.60    --  -88.50 -60.00  -4.23   52
 38  \w    -98.00 -72.00   0.50    1.60    --  -88.50 -59.00  62.37   52
 39  \w    -99.00 -73.00   0.50    1.60    --  -88.50 -60.00 -20.81   52
 40  \w    -98.00 -72.00   0.50    1.60    --  -88.50 -60.00  32.71   52
 41  \w    -96.00 -71.00   0.50    1.60    --  -88.50 -60.00  46.36   50
 42  \w    -99.00 -73.00   0.50    1.60    --  -88.50 -60.00  73.55   52
 43  \w    -99.00 -73.00   0.50    1.60    --  -88.50 -54.00  -5.63   52
 44  \w    -97.00 -72.00   0.50    1.60    --  -88.50 -59.00  34.42   50
 45  \w   -101.00 -75.00   0.50    1.60    --  -88.50 -60.00  27.64   52
 46  \w    -98.00 -72.00   0.50    1.60    --  -88.50 -56.00  42.23   52
 47  \w    -98.00 -72.00   0.50    1.60    --  -88.50 -59.00  11.61   52
 48  \w   -100.00 -72.00   0.50    1.60    --  -88.50 -56.00 -21.32   56
 49  \w    -99.00 -73.00   0.50    1.60    --  -88.50 -58.00  16.43   52
 50  \w   -151.00-125.00   0.50    1.60    --  -88.50 -59.00  11.61   52
 51  \w     80.00 106.00   0.50    1.60    --  110.00 -60.00  41.01   52
 52  \w     34.00  77.00   0.50    1.60    --  110.00 -45.00 -60.00   86
 53  \w    100.00 165.00   0.50    1.60    --  110.00  15.00-120.00  130
 54  \w     66.00 100.00   0.50    1.60    --  110.00 -59.00  90.20   68
 55  \w     97.00 123.00   0.50    1.60    --  110.00  45.00  60.00   52
 56  \w     47.00 101.00   0.50    1.60    --  110.00 -60.00-105.45  108
 57  \w     65.00  90.00   0.50    1.60    --  110.00 -57.00-140.15   50
 58  \w     95.00 157.00   0.50    1.60    --  110.00  47.00  88.57  124
 59  \w    129.00 172.00   0.50    1.60    --  110.00  28.00-104.00   86
 60  \w     94.00 119.00   0.50    1.60    --  110.00  60.00  15.80   50
 61  \w     78.00 104.00   0.50    1.60    --  110.00 -60.00 -36.64   52
 62  \w    146.00 175.00   0.50    1.60    --  110.00  30.00 -60.00   58
 63  \w     96.00 125.00   0.50    1.60    --  110.00  45.00  30.00   58
 64  \w    100.00 144.00   0.50    1.60    --  110.00  45.00-180.00   88
 65  \w    102.00 127.00   0.50    1.60    --  110.00  30.00 -60.00   50
 66  \w     95.00 121.00   0.50    1.60    --  110.00  46.00  49.90   52
 67  \w     70.00  96.00   0.50    1.60    --  110.00 -58.00 124.57   52
 68  \w     41.00  68.00   0.50    1.60    --  110.00 -30.00 -60.00   54
 69  \w     42.00  70.00   0.50    1.60    --  110.00 -58.00 110.21   56
 70  \w     33.00 123.00   0.50    0.40    --   49.87  57.00-180.00  180
;
_diffrn_measurement_device 'four-circle diffractometer'
_diffrn_measurement_device_type 'XtaLAB Synergy, Dualflex, Pilatus 200K'
_diffrn_measurement_method '\w scans'
_diffrn_orient_matrix_type 'CrysAlisPro convention (1999,Acta A55,543-557)'
_diffrn_orient_matrix_UB_11 -0.0853098000
_diffrn_orient_matrix_UB_12 -0.1299877000
_diffrn_orient_matrix_UB_13 0.0264461000
_diffrn_orient_matrix_UB_21 0.1265873000
_diffrn_orient_matrix_UB_22 -0.1142549000
_diffrn_orient_matrix_UB_23 -0.0027470000
_diffrn_orient_matrix_UB_31 0.0751654000
_diffrn_orient_matrix_UB_32 0.0449535000
_diffrn_orient_matrix_UB_33 0.0695322000
_diffrn_radiation_monochromator mirror
_diffrn_radiation_probe x-ray
_diffrn_radiation_type CuK\a
_diffrn_radiation_wavelength 1.54184
_diffrn_reflns_av_R_equivalents 0.0263
_diffrn_reflns_av_unetI/netI 0.0151
_diffrn_reflns_Laue_measured_fraction_full 0.987
_diffrn_reflns_Laue_measured_fraction_max 0.968
_diffrn_reflns_limit_h_max 11
_diffrn_reflns_limit_h_min -11
_diffrn_reflns_limit_k_max 10
_diffrn_reflns_limit_k_min -10
_diffrn_reflns_limit_l_max 26
_diffrn_reflns_limit_l_min -24
_diffrn_reflns_number 27074
_diffrn_reflns_point_group_measured_fraction_full 0.987
_diffrn_reflns_point_group_measured_fraction_max 0.968
_diffrn_reflns_theta_full 67.684
_diffrn_reflns_theta_max 79.657
_diffrn_reflns_theta_min 4.272
_diffrn_source 'micro-focus sealed X-ray tube'
_diffrn_source_type 'PhotonJet (Cu) X-ray Source'
_exptl_absorpt_coefficient_mu 2.142
_exptl_absorpt_correction_T_max 1.000
_exptl_absorpt_correction_T_min 0.487
_exptl_absorpt_correction_type gaussian
_exptl_absorpt_process_details
;
CrysAlisPro 1.171.40.53 (Rigaku Oxford Diffraction, 2019)
Numerical absorption correction based on gaussian integration over
			a multifaceted crystal model
Empirical absorption correction using spherical harmonics,
 implemented in SCALE3 ABSPACK scaling algorithm.
;
_exptl_crystal_colour colourless
_exptl_crystal_colour_primary colourless
_exptl_crystal_density_diffrn 1.583
_exptl_crystal_description plate
_exptl_crystal_F_000 800
_exptl_crystal_size_max 0.295
_exptl_crystal_size_mid 0.079
_exptl_crystal_size_min 0.038
_refine_diff_density_max 0.682
_refine_diff_density_min -0.575
_refine_diff_density_rms 0.061
_refine_ls_extinction_method none
_refine_ls_goodness_of_fit_ref 1.091
_refine_ls_hydrogen_treatment mixed
_refine_ls_matrix_type full
_refine_ls_number_parameters 239
_refine_ls_number_reflns 3462
_refine_ls_number_restraints 0
_refine_ls_restrained_S_all 1.091
_refine_ls_R_factor_all 0.0522
_refine_ls_R_factor_gt 0.0506
_refine_ls_shift/su_max 0.001
_refine_ls_shift/su_mean 0.000
_refine_ls_structure_factor_coef Fsqd
_refine_ls_weighting_details 'w=1/[\s^2^(Fo^2^)+(0.0757P)^2^+1.2406P] where P=(Fo^2^+2Fc^2^)/3'
_refine_ls_weighting_scheme calc
_refine_ls_wR_factor_gt 0.1462
_refine_ls_wR_factor_ref 0.1475
_reflns_Friedel_coverage 0.000
_reflns_number_gt 3257
_reflns_number_total 3462
_reflns_threshold_expression 'I > 2\s(I)'
_cod_data_source_file d0dt00731e2.cif
_cod_data_source_block dhv_11_10_17
_cod_depositor_comments 'Adding full bibliography for 7703939--7703947.cif.'
_cod_original_cell_volume 1650.09(2)
_cod_database_code 7703941
_shelx_shelxl_version_number 2018/1
_chemical_oxdiff_formula 'C16 H20 N3 F6 P'
_shelx_space_group_comment
;
The symmetry employed for this shelxl refinement is uniquely defined
by the following loop, which should always be used as a source of
symmetry information in preference to the above space-group names.
They are only intended as comments.
;
_diffrn_oxdiff_digest_frames
;
01d544bddcc678c9d7b3430a412c175b170477292a9
;
_reflns_odcompleteness_completeness 97.54
_reflns_odcompleteness_iscentric 1
_reflns_odcompleteness_theta 74.33
_olex2_refinement_description
;
1. Fixed Uiso
 At 1.2 times of:
  All C(H) groups
2.a Aromatic/amide H refined with riding coordinates:
 C2(H2A), C3(H3), C4(H4), C5(H5), C6(H6), C8(H8), C9(H9), C10(H10), C11(H11),
 C13(H13), C14(H14), C15(H15), C16(H16)
;
_olex2_submission_special_instructions 'No special instructions were received'
_oxdiff_exptl_absorpt_empirical_details
;
Empirical correction (ABSPACK) includes:
- Absorption correction using spherical harmonics
- Frame scaling
;
_oxdiff_exptl_absorpt_empirical_full_max 1.467
_oxdiff_exptl_absorpt_empirical_full_min 0.746

loop_
_space_group_symop_operation_xyz
'x, y, z'
'-x+1/2, y+1/2, -z+1/2'
'-x, -y, -z'
'x-1/2, -y-1/2, z-1/2'

loop_
_atom_site_label
_atom_site_type_symbol
_atom_site_fract_x
_atom_site_fract_y
_atom_site_fract_z
_atom_site_U_iso_or_equiv
_atom_site_adp_type
_atom_site_occupancy
_atom_site_site_symmetry_order
_atom_site_calc_flag
_atom_site_refinement_flags_posn
_atom_site_refinement_flags_adp
_atom_site_refinement_flags_occupancy
_atom_site_disorder_assembly
_atom_site_disorder_group
P1 P 0.74609(6) 0.77174(6) 0.56949(2) 0.03334(18) Uani 1 1 d . . . . .
F1 F 0.63017(18) 0.64454(18) 0.53277(7) 0.0553(4) Uani 1 1 d . . . . .
F2 F 0.8126(2) 0.7867(2) 0.50638(8) 0.0719(5) Uani 1 1 d . . . . .
F3 F 0.8613(2) 0.6374(2) 0.59493(10) 0.0773(6) Uani 1 1 d . . . . .
F4 F 0.85939(19) 0.8960(2) 0.60599(8) 0.0665(5) Uani 1 1 d . . . . .
F5 F 0.6777(3) 0.7542(3) 0.63173(9) 0.0876(7) Uani 1 1 d . . . . .
F6 F 0.6309(2) 0.9038(2) 0.54327(10) 0.0772(6) Uani 1 1 d . . . . .
N1 N 0.60010(19) 0.41775(19) 0.32964(8) 0.0326(4) Uani 1 1 d . . . . .
N2 N 0.6801(2) 0.4042(2) 0.44270(8) 0.0355(4) Uani 1 1 d . . . . .
H2 H 0.625(3) 0.505(4) 0.4400(15) 0.064(9) Uiso 1 1 d . . . . .
N3 N 0.5302(2) 0.6307(2) 0.38564(8) 0.0348(4) Uani 1 1 d . . . . .
C1 C 0.5947(2) 0.3412(2) 0.26807(9) 0.0319(4) Uani 1 1 d . . . . .
C2 C 0.4827(3) 0.2366(3) 0.24564(11) 0.0394(5) Uani 1 1 d . . . . .
H2A H 0.410887 0.213612 0.270499 0.047 Uiso 1 1 calc R . . . .
C3 C 0.4766(3) 0.1655(3) 0.18617(11) 0.0464(5) Uani 1 1 d . . . . .
H3 H 0.400808 0.092466 0.170382 0.056 Uiso 1 1 calc R . . . .
C4 C 0.5808(3) 0.2008(3) 0.14990(11) 0.0460(6) Uani 1 1 d . . . . .
H4 H 0.575789 0.152769 0.109077 0.055 Uiso 1 1 calc R . . . .
C5 C 0.6919(3) 0.3055(3) 0.17298(11) 0.0437(5) Uani 1 1 d . . . . .
H5 H 0.763189 0.329363 0.147943 0.052 Uiso 1 1 calc R . . . .
C6 C 0.7002(2) 0.3763(2) 0.23264(10) 0.0379(5) Uani 1 1 d . . . . .
H6 H 0.777186 0.447747 0.248802 0.046 Uiso 1 1 calc R . . . .
C7 C 0.5277(2) 0.5626(2) 0.32873(9) 0.0314(4) Uani 1 1 d . . . . .
C8 C 0.4602(2) 0.6317(2) 0.27035(10) 0.0361(4) Uani 1 1 d . . . . .
H8 H 0.456830 0.580231 0.230354 0.043 Uiso 1 1 calc R . . . .
C9 C 0.3987(3) 0.7764(3) 0.27250(12) 0.0425(5) Uani 1 1 d . . . . .
H9 H 0.353993 0.827116 0.233464 0.051 Uiso 1 1 calc R . . . .
C10 C 0.4015(3) 0.8490(3) 0.33137(12) 0.0437(5) Uani 1 1 d . . . . .
H10 H 0.358832 0.948713 0.333399 0.052 Uiso 1 1 calc R . . . .
C11 C 0.4683(3) 0.7716(2) 0.38670(11) 0.0395(5) Uani 1 1 d . . . . .
H11 H 0.470646 0.819793 0.427291 0.047 Uiso 1 1 calc R . . . .
C12 C 0.6749(2) 0.3415(2) 0.38427(10) 0.0324(4) Uani 1 1 d . . . . .
C13 C 0.7475(3) 0.1997(3) 0.38119(11) 0.0425(5) Uani 1 1 d . . . . .
H13 H 0.748491 0.152953 0.340608 0.051 Uiso 1 1 calc R . . . .
C14 C 0.8170(3) 0.1292(3) 0.43737(12) 0.0481(6) Uani 1 1 d . . . . .
H14 H 0.866376 0.033183 0.435388 0.058 Uiso 1 1 calc R . . . .
C15 C 0.8164(3) 0.1954(3) 0.49699(12) 0.0456(5) Uani 1 1 d . . . . .
H15 H 0.862287 0.144923 0.535907 0.055 Uiso 1 1 calc R . . . .
C16 C 0.7483(3) 0.3345(3) 0.49807(10) 0.0422(5) Uani 1 1 d . . . . .
H16 H 0.748486 0.383564 0.538299 0.051 Uiso 1 1 calc R . . . .

loop_
_atom_site_aniso_label
_atom_site_aniso_U_11
_atom_site_aniso_U_22
_atom_site_aniso_U_33
_atom_site_aniso_U_23
_atom_site_aniso_U_13
_atom_site_aniso_U_12
P1 0.0442(3) 0.0311(3) 0.0248(3) 0.00085(17) 0.0074(2) 0.0037(2)
F1 0.0645(9) 0.0503(8) 0.0514(9) -0.0074(6) 0.0130(7) -0.0046(7)
F2 0.0804(12) 0.0928(14) 0.0487(10) 0.0048(8) 0.0274(9) -0.0060(10)
F3 0.0828(12) 0.0520(10) 0.0859(13) 0.0122(9) -0.0082(10) 0.0178(9)
F4 0.0726(10) 0.0573(10) 0.0623(10) -0.0076(8) -0.0032(8) -0.0071(8)
F5 0.1002(15) 0.1249(18) 0.0455(10) -0.0121(10) 0.0334(10) -0.0210(13)
F6 0.0815(12) 0.0546(10) 0.0842(13) -0.0110(9) -0.0088(10) 0.0244(9)
N1 0.0399(9) 0.0283(8) 0.0288(8) -0.0004(6) 0.0053(7) 0.0017(6)
N2 0.0460(10) 0.0319(9) 0.0287(9) 0.0015(7) 0.0079(7) 0.0036(7)
N3 0.0424(9) 0.0320(9) 0.0314(9) 0.0001(7) 0.0110(7) 0.0022(7)
C1 0.0394(10) 0.0284(9) 0.0271(10) -0.0003(7) 0.0047(8) 0.0035(7)
C2 0.0436(11) 0.0383(11) 0.0353(12) -0.0011(8) 0.0060(9) -0.0037(9)
C3 0.0556(13) 0.0402(12) 0.0381(12) -0.0071(9) -0.0023(10) -0.0020(10)
C4 0.0639(15) 0.0428(12) 0.0284(11) -0.0036(9) 0.0031(10) 0.0186(11)
C5 0.0535(13) 0.0440(12) 0.0365(12) 0.0056(9) 0.0159(10) 0.0145(10)
C6 0.0410(10) 0.0340(10) 0.0392(12) 0.0014(8) 0.0094(9) 0.0027(8)
C7 0.0329(9) 0.0292(9) 0.0323(10) 0.0003(7) 0.0072(7) -0.0020(7)
C8 0.0395(10) 0.0368(11) 0.0303(10) 0.0003(8) 0.0034(8) 0.0009(8)
C9 0.0445(12) 0.0399(12) 0.0401(12) 0.0051(9) 0.0019(9) 0.0063(9)
C10 0.0469(12) 0.0348(11) 0.0494(13) 0.0009(9) 0.0103(10) 0.0092(9)
C11 0.0459(12) 0.0354(11) 0.0396(12) -0.0025(8) 0.0144(9) 0.0040(9)
C12 0.0372(10) 0.0292(9) 0.0302(10) 0.0003(7) 0.0057(8) -0.0022(7)
C13 0.0546(13) 0.0342(11) 0.0360(12) -0.0036(8) 0.0033(10) 0.0082(9)
C14 0.0590(14) 0.0354(11) 0.0456(13) 0.0002(9) 0.0009(11) 0.0116(10)
C15 0.0552(13) 0.0403(12) 0.0375(12) 0.0071(9) 0.0008(10) 0.0040(10)
C16 0.0571(13) 0.0394(11) 0.0285(11) 0.0027(8) 0.0050(9) 0.0030(10)

loop_
_atom_type_symbol
_atom_type_description
_atom_type_scat_dispersion_real
_atom_type_scat_dispersion_imag
_atom_type_scat_source
C C 0.0181 0.0091 'International Tables Vol C Tables 4.2.6.8 and 6.1.1.4'
H H 0.0000 0.0000 'International Tables Vol C Tables 4.2.6.8 and 6.1.1.4'
F F 0.0727 0.0534 'International Tables Vol C Tables 4.2.6.8 and 6.1.1.4'
N N 0.0311 0.0180 'International Tables Vol C Tables 4.2.6.8 and 6.1.1.4'
P P 0.2955 0.4335 'International Tables Vol C Tables 4.2.6.8 and 6.1.1.4'

loop_
_exptl_crystal_face_index_h
_exptl_crystal_face_index_k
_exptl_crystal_face_index_l
_exptl_crystal_face_perp_dist
1 0 0 0.0480
4 -1 -11 0.0604
0 6 0 0.1341
0 0 13 0.0072
0 0 -13 0.0312
2 -5 -6 0.1418
-5 0 -5 0.0363
2 -2 -13 0.0812
-5 2 6 0.0652
-6 0 3 0.0265
6 0 -6 0.0551
4 -4 -2 0.1083
-4 2 -6 0.0707
-1 -4 10 0.0939

loop_
_geom_angle_atom_site_label_1
_geom_angle_atom_site_label_2
_geom_angle_atom_site_label_3
_geom_angle
_geom_angle_site_symmetry_1
_geom_angle_site_symmetry_3
_geom_angle_publ_flag
F2 P1 F1 89.12(9) . . ?
F2 P1 F3 89.68(11) . . ?
F3 P1 F1 90.05(10) . . ?
F4 P1 F1 179.56(9) . . ?
F4 P1 F2 91.31(10) . . ?
F4 P1 F3 89.85(10) . . ?
F5 P1 F1 89.74(10) . . ?
F5 P1 F2 178.86(11) . . ?
F5 P1 F3 90.25(12) . . ?
F5 P1 F4 89.83(11) . . ?
F6 P1 F1 89.27(9) . . ?
F6 P1 F2 89.83(11) . . ?
F6 P1 F3 179.16(10) . . ?
F6 P1 F4 90.84(10) . . ?
F6 P1 F5 90.24(13) . . ?
C7 N1 C1 117.40(16) . . ?
C12 N1 C1 116.88(16) . . ?
C12 N1 C7 125.72(17) . . ?
C12 N2 H2 112.0(18) . . ?
C12 N2 C16 122.81(19) . . ?
C16 N2 H2 125.1(18) . . ?
C7 N3 C11 118.93(18) . . ?
C2 C1 N1 119.26(18) . . ?
C2 C1 C6 121.34(19) . . ?
C6 C1 N1 119.39(19) . . ?
C1 C2 H2A 120.5 . . ?
C1 C2 C3 119.1(2) . . ?
C3 C2 H2A 120.5 . . ?
C2 C3 H3 119.9 . . ?
C4 C3 C2 120.1(2) . . ?
C4 C3 H3 119.9 . . ?
C3 C4 H4 120.0 . . ?
C5 C4 C3 120.1(2) . . ?
C5 C4 H4 120.0 . . ?
C4 C5 H5 119.8 . . ?
C4 C5 C6 120.4(2) . . ?
C6 C5 H5 119.8 . . ?
C1 C6 C5 119.0(2) . . ?
C1 C6 H6 120.5 . . ?
C5 C6 H6 120.5 . . ?
N3 C7 N1 117.09(17) . . ?
N3 C7 C8 122.09(18) . . ?
C8 C7 N1 120.79(18) . . ?
C7 C8 H8 121.0 . . ?
C9 C8 C7 118.0(2) . . ?
C9 C8 H8 121.0 . . ?
C8 C9 H9 119.8 . . ?
C8 C9 C10 120.4(2) . . ?
C10 C9 H9 119.8 . . ?
C9 C10 H10 121.1 . . ?
C11 C10 C9 117.8(2) . . ?
C11 C10 H10 121.1 . . ?
N3 C11 C10 122.7(2) . . ?
N3 C11 H11 118.6 . . ?
C10 C11 H11 118.6 . . ?
N1 C12 C13 122.44(19) . . ?
N2 C12 N1 119.68(18) . . ?
N2 C12 C13 117.88(19) . . ?
C12 C13 H13 120.4 . . ?
C14 C13 C12 119.3(2) . . ?
C14 C13 H13 120.4 . . ?
C13 C14 H14 119.4 . . ?
C13 C14 C15 121.2(2) . . ?
C15 C14 H14 119.4 . . ?
C14 C15 H15 121.0 . . ?
C16 C15 C14 117.9(2) . . ?
C16 C15 H15 121.0 . . ?
N2 C16 C15 120.9(2) . . ?
N2 C16 H16 119.6 . . ?
C15 C16 H16 119.6 . . ?

loop_
_geom_bond_atom_site_label_1
_geom_bond_atom_site_label_2
_geom_bond_distance
_geom_bond_site_symmetry_2
_geom_bond_publ_flag
P1 F1 1.6156(16) . ?
P1 F2 1.5868(17) . ?
P1 F3 1.5899(17) . ?
P1 F4 1.5832(17) . ?
P1 F5 1.5817(18) . ?
P1 F6 1.5788(17) . ?
N1 C1 1.452(2) . ?
N1 C7 1.415(2) . ?
N1 C12 1.384(3) . ?
N2 H2 1.00(3) . ?
N2 C12 1.341(3) . ?
N2 C16 1.351(3) . ?
N3 C7 1.335(3) . ?
N3 C11 1.345(3) . ?
C1 C2 1.381(3) . ?
C1 C6 1.381(3) . ?
C2 H2A 0.9500 . ?
C2 C3 1.390(3) . ?
C3 H3 0.9500 . ?
C3 C4 1.384(4) . ?
C4 H4 0.9500 . ?
C4 C5 1.379(4) . ?
C5 H5 0.9500 . ?
C5 C6 1.390(3) . ?
C6 H6 0.9500 . ?
C7 C8 1.397(3) . ?
C8 H8 0.9500 . ?
C8 C9 1.376(3) . ?
C9 H9 0.9500 . ?
C9 C10 1.389(3) . ?
C10 H10 0.9500 . ?
C10 C11 1.377(3) . ?
C11 H11 0.9500 . ?
C12 C13 1.403(3) . ?
C13 H13 0.9500 . ?
C13 C14 1.371(3) . ?
C14 H14 0.9500 . ?
C14 C15 1.385(3) . ?
C15 H15 0.9500 . ?
C15 C16 1.357(3) . ?
C16 H16 0.9500 . ?

loop_
_exptl_oxdiff_crystal_face_indexfrac_h
_exptl_oxdiff_crystal_face_indexfrac_k
_exptl_oxdiff_crystal_face_indexfrac_l
_exptl_oxdiff_crystal_face_x
_exptl_oxdiff_crystal_face_y
_exptl_oxdiff_crystal_face_z
1.0006 0.0005 -0.0024 -0.0855 0.1266 0.0751
4.3581 -1.2387 -10.8161 -0.4968 0.7229 -0.4802
0.0752 5.5921 -0.1059 -0.7361 -0.6291 0.2497
-0.0657 -0.3158 13.4422 0.4022 -0.0092 0.9155
0.0657 0.3158 -13.4422 -0.4022 0.0092 -0.9155
1.9969 -4.9969 -5.9971 0.3206 0.8402 -0.4915
-5.0042 -0.0021 -4.9818 0.2954 -0.6196 -0.7226
1.9971 -1.9972 -12.9886 -0.2543 0.5167 -0.8428
-5.0005 1.9963 6.0045 0.3259 -0.8776 0.1314
-6.0030 -0.0033 3.0107 0.5922 -0.7678 -0.2420
6.0024 0.0036 -6.0070 -0.6714 0.7759 0.0337
3.9996 -3.9966 -2.0069 0.1252 0.9684 -0.0186
-4.0026 1.9979 -5.9831 -0.0765 -0.7185 -0.6271
-1.0008 -4.0002 9.9903 0.8696 0.3029 0.4396
